data_4510248
loop_
_publ_author_name
'Iturrospe, Amaia'
'San Felices, Leire'
'Reinoso, Santiago'
'Artetxe, Be\~nat'
'Lezama, Luis'
'Guti\'errez-Zorrilla, Juan M.'

_publ_section_title
;
 Reversible Dehydration in Polyoxometalate-Based Hybrid Compounds: A Study
 of Single-Crystal to Single-Crystal Transformations in Keggin-Type
 Germanotungstates Decorated with Copper(II) Complexes of Tetradentate
 N-Donor Ligands
;
_journal_issue 5
_journal_name_full 'Crystal Growth &amp; Design'
_journal_page_first 2318
_journal_paper_doi 10.1021/cg500027f
_journal_volume 14
_journal_year 2014
_chemical_compound_source 'synthesis as described'
_chemical_formula_moiety 'C32 H44 Cu2 Ge1 N8 O40 W12'
_chemical_formula_sum 'C32 H44 Cu2 Ge N8 O40 W12'
_chemical_formula_weight 3586.53
_chemical_name_systematic
;
 ?
;
_space_group_IT_number 14
_symmetry_cell_setting monoclinic
_symmetry_Int_Tables_number 14
_symmetry_space_group_name_Hall '-P 2yn'
_symmetry_space_group_name_H-M 'P 1 21/n 1'
_atom_sites_solution_hydrogens geom
_atom_sites_solution_primary direct
_atom_sites_solution_secondary difmap
_audit_creation_date 2013-12-27T15:56:06-00:00
_audit_creation_method 'WinGX routine CIF_UPDATE'
_cell_angle_alpha 90
_cell_angle_beta 102.3723(13)
_cell_angle_gamma 90
_cell_formula_units_Z 4
_cell_length_a 11.46769(14)
_cell_length_b 22.5699(3)
_cell_length_c 25.3959(3)
_cell_measurement_reflns_used 9526
_cell_measurement_temperature 423(2)
_cell_measurement_theta_max 25.6770
_cell_measurement_theta_min 1.9730
_cell_measurement_wavelength 0.71073
_cell_volume 6420.43(14)
_computing_cell_refinement 'CrysAlis Pro (Oxford Diffraction Ltd., 2011)'
_computing_data_collection 'CrysAlis Pro (Oxford Diffraction Ltd., 2011)'
_computing_data_reduction 'CrysAlis Pro (Oxford Diffraction Ltd., 2011)'
_computing_molecular_graphics 'Diamond v.3.2f (Crystal Impact GbR, 2008)'
_computing_publication_material 'WinGX publication routines (Farrugia, 1999)'
_computing_structure_refinement 'SHELXL-97 (Sheldrick, 2008)'
_computing_structure_solution 'OLEX2 (Dolomanov et al, 2010)'
_diffrn_ambient_temperature 423(2)
_diffrn_detector 'CCD plate'
_diffrn_detector_area_resol_mean 16.2439
_diffrn_detector_type Eos
_diffrn_measured_fraction_theta_full 1.000
_diffrn_measured_fraction_theta_max 1.000
_diffrn_measurement_details
;
  1 omega   74.00  114.50   0.7500    7.0000
omega____ theta____ kappa____ phi______ frames
    -       26.7767  178.0000 -120.0000 54

  2 omega  -36.00   86.25   0.7500    7.0000
omega____ theta____ kappa____ phi______ frames
    -       26.7767   19.0000  -90.0000 163

  3 omega  -15.00   15.00   0.7500    7.0000
omega____ theta____ kappa____ phi______ frames
    -      -23.5000  -99.0000  150.0000 40

  4 omega   60.00  115.50   0.7500    7.0000
omega____ theta____ kappa____ phi______ frames
    -       26.7767  178.0000    0.0000 74

  5 omega   40.00  113.50   0.7500    7.0000
omega____ theta____ kappa____ phi______ frames
    -       26.7767  178.0000  120.0000 98

  6 omega  -26.00   61.00   0.7500    7.0000
omega____ theta____ kappa____ phi______ frames
    -       26.7767  -57.0000   60.0000 116

  7 omega  -39.00   31.50   0.7500    7.0000
omega____ theta____ kappa____ phi______ frames
    -       26.7767  -57.0000  -60.0000 94

  8 omega  -51.00  -15.75   0.7500    7.0000
omega____ theta____ kappa____ phi______ frames
    -       26.7767  -37.0000  -90.0000 47

;
_diffrn_measurement_device '\k-geometry diffractometer'
_diffrn_measurement_device_type 'Agilent SuperNova'
_diffrn_measurement_method '\w scans'
_diffrn_orient_matrix_UB_11 -0.0050440000
_diffrn_orient_matrix_UB_12 -0.0114492000
_diffrn_orient_matrix_UB_13 -0.0264183000
_diffrn_orient_matrix_UB_21 0.0085182000
_diffrn_orient_matrix_UB_22 -0.0291094000
_diffrn_orient_matrix_UB_23 0.0106307000
_diffrn_orient_matrix_UB_31 -0.0625325000
_diffrn_orient_matrix_UB_32 -0.0030398000
_diffrn_orient_matrix_UB_33 -0.0026188000
_diffrn_radiation_monochromator 'Multilayer optics'
_diffrn_radiation_probe x-ray
_diffrn_radiation_source 'Nova (Mo) X-ray micro-source'
_diffrn_radiation_type MoK\a
_diffrn_radiation_wavelength 0.71073
_diffrn_reflns_av_R_equivalents 0.0577
_diffrn_reflns_av_unetI/netI 0.0534
_diffrn_reflns_limit_h_max 13
_diffrn_reflns_limit_h_min -13
_diffrn_reflns_limit_k_max 26
_diffrn_reflns_limit_k_min -26
_diffrn_reflns_limit_l_max 28
_diffrn_reflns_limit_l_min -30
_diffrn_reflns_number 43638
_diffrn_reflns_theta_full 25.00
_diffrn_reflns_theta_max 25.00
_diffrn_reflns_theta_min 1.64
_diffrn_source_current 0.8
_diffrn_source_power 0.04
_diffrn_source_voltage 50
_exptl_absorpt_coefficient_mu 22.602
_exptl_absorpt_correction_T_max 0.183
_exptl_absorpt_correction_T_min 0.055
_exptl_absorpt_correction_type analytical
_exptl_absorpt_process_details
;
CrysAlisPro, Agilent Technologies,
Version 1.171.36.24 (release 03-12-2012 CrysAlis171 .NET)
(compiled Dec  3 2012,18:21:49)
Analytical numeric absorption correction using a multifaceted crystal
            model based on expressions derived by R.C. Clark & J.S. Reid.
(Clark, R. C. & Reid, J. S. (1995). Acta Cryst. A51, 887-897)
;
_exptl_crystal_colour blue
_exptl_crystal_density_diffrn 3.710
_exptl_crystal_density_method 'not measured'
_exptl_crystal_description prism
_exptl_crystal_F_000 6360
_exptl_crystal_size_max 0.2629
_exptl_crystal_size_mid 0.1400
_exptl_crystal_size_min 0.0959
_refine_diff_density_max 1.654
_refine_diff_density_min -1.468
_refine_diff_density_rms 0.253
_refine_ls_extinction_method none
_refine_ls_goodness_of_fit_ref 1.060
_refine_ls_hydrogen_treatment noref
_refine_ls_matrix_type full
_refine_ls_number_parameters 423
_refine_ls_number_reflns 11313
_refine_ls_number_restraints 3
_refine_ls_restrained_S_all 1.060
_refine_ls_R_factor_all 0.0652
_refine_ls_R_factor_gt 0.0444
_refine_ls_shift/su_max 0.001
_refine_ls_shift/su_mean 0.000
_refine_ls_structure_factor_coef Fsqd
_refine_ls_weighting_details 'calc w=1/[\s^2^(Fo^2^)+(0.0317P)^2^+44.1748P] where P=(Fo^2^+2Fc^2^)/3'
_refine_ls_weighting_scheme calc
_refine_ls_wR_factor_gt 0.0922
_refine_ls_wR_factor_ref 0.1065
_reflns_number_gt 8503
_reflns_number_total 11313
_reflns_threshold_expression >2\s(I)
_cod_data_source_file cg500027f_si_002.cif
_cod_data_source_block 1a
_cod_depositor_comments 'Adding full bibliography for 4510247--4510251.cif.'
_cod_original_cell_volume 6420.44(15)
_cod_database_code 4510248

loop_
_symmetry_equiv_pos_as_xyz
'x, y, z'
'-x+1/2, y+1/2, -z+1/2'
'-x, -y, -z'
'x-1/2, -y-1/2, z-1/2'

loop_
_atom_site_label
_atom_site_type_symbol
_atom_site_fract_x
_atom_site_fract_y
_atom_site_fract_z
_atom_site_U_iso_or_equiv
_atom_site_adp_type
_atom_site_occupancy
_atom_site_symmetry_multiplicity
_atom_site_calc_flag
_atom_site_refinement_flags
W3 W 0.25682(5) 0.27220(3) 0.77506(2) 0.04364(16) Uani 1 1 d .
W2 W 0.00724(5) 0.19268(3) 0.68545(2) 0.04408(16) Uani 1 1 d .
W1 W -0.03653(5) 0.25981(3) 0.81317(2) 0.04482(16) Uani 1 1 d .
W9 W 0.24474(5) 0.42159(3) 0.78687(2) 0.04593(16) Uani 1 1 d .
W8 W 0.28384(5) 0.35872(3) 0.67105(2) 0.04528(16) Uani 1 1 d .
W10 W -0.01927(5) 0.50453(3) 0.71240(2) 0.04740(16) Uani 1 1 d .
W12 W 0.02302(5) 0.44457(3) 0.59701(2) 0.04727(17) Uani 1 1 d .
W5 W -0.27488(5) 0.33605(3) 0.74636(2) 0.04797(17) Uani 1 1 d .
W11 W -0.24365(5) 0.43139(3) 0.63123(2) 0.04796(17) Uani 1 1 d .
W4 W -0.04543(5) 0.40794(3) 0.82742(2) 0.04625(16) Uani 1 1 d .
W6 W -0.23307(5) 0.26770(3) 0.61873(2) 0.04765(17) Uani 1 1 d .
W7 W 0.03102(5) 0.28124(3) 0.58167(2) 0.04716(17) Uani 1 1 d .
Ge1 Ge -0.00038(11) 0.34798(6) 0.70393(5) 0.0323(3) Uani 1 1 d .
Cu1B Cu 0.16510(17) 0.15031(10) 0.50567(7) 0.0602(6) Uani 1 1 d .
Cu1A Cu -0.03996(19) 0.10929(10) 0.87335(8) 0.0617(5) Uani 1 1 d .
O8 O 0.3990(9) 0.3663(5) 0.6390(4) 0.061(3) Uiso 1 1 d .
O19 O 0.0540(8) 0.2048(4) 0.6185(4) 0.048(2) Uiso 1 1 d .
O31 O 0.0015(8) 0.3629(4) 0.5721(4) 0.049(2) Uiso 1 1 d .
O10 O -0.0134(9) 0.5774(5) 0.7297(4) 0.063(3) Uiso 1 1 d .
O29 O -0.2779(8) 0.3990(5) 0.6951(4) 0.051(3) Uiso 1 1 d .
O15 O 0.1263(8) 0.2693(5) 0.8121(4) 0.052(3) Uiso 1 1 d .
O38 O -0.0364(7) 0.2902(4) 0.6598(4) 0.043(2) Uiso 1 1 d .
O27 O 0.1192(7) 0.4079(4) 0.8244(4) 0.044(2) Uiso 1 1 d .
O40 O -0.0464(7) 0.4118(4) 0.6712(3) 0.041(2) Uiso 1 1 d .
O24 O -0.1368(8) 0.2652(4) 0.5647(4) 0.048(2) Uiso 1 1 d .
O16 O -0.0258(8) 0.3282(4) 0.8585(4) 0.047(2) Uiso 1 1 d .
O13 O -0.0461(8) 0.2145(4) 0.7493(4) 0.050(2) Uiso 1 1 d .
O39 O 0.1504(7) 0.3497(4) 0.7277(3) 0.042(2) Uiso 1 1 d .
O21 O 0.3085(8) 0.3443(4) 0.8121(4) 0.048(2) Uiso 1 1 d .
O2 O 0.0274(8) 0.1192(5) 0.6913(4) 0.055(3) Uiso 1 1 d .
O23 O -0.2719(8) 0.2839(4) 0.6861(4) 0.050(2) Uiso 1 1 d .
O1 O -0.0327(8) 0.2054(5) 0.8611(4) 0.052(3) Uiso 1 1 d .
O28 O -0.0648(8) 0.4665(4) 0.7719(4) 0.049(2) Uiso 1 1 d .
O11 O -0.3773(9) 0.4595(5) 0.5980(4) 0.068(3) Uiso 1 1 d .
O18 O -0.1592(8) 0.1961(5) 0.6470(4) 0.052(3) Uiso 1 1 d .
O35 O -0.1487(8) 0.4533(4) 0.5804(4) 0.051(3) Uiso 1 1 d .
O33 O 0.1383(8) 0.4764(4) 0.7442(4) 0.049(2) Uiso 1 1 d .
O37 O -0.0689(7) 0.3393(4) 0.7571(3) 0.041(2) Uiso 1 1 d .
O30 O -0.2475(8) 0.3517(4) 0.6062(4) 0.049(2) Uiso 1 1 d .
O6 O -0.3646(9) 0.2413(5) 0.5808(4) 0.059(3) Uiso 1 1 d .
O14 O 0.1572(8) 0.2229(4) 0.7231(4) 0.047(2) Uiso 1 1 d .
O32 O 0.1752(8) 0.4179(4) 0.6360(4) 0.048(2) Uiso 1 1 d .
O7 O 0.0716(8) 0.2600(5) 0.5233(4) 0.056(3) Uiso 1 1 d .
O3 O 0.3533(9) 0.2233(5) 0.8113(4) 0.061(3) Uiso 1 1 d .
O20 O 0.3382(8) 0.2947(4) 0.7199(4) 0.048(2) Uiso 1 1 d .
O25 O 0.1823(8) 0.3037(4) 0.6251(4) 0.047(2) Uiso 1 1 d .
O5 O -0.4172(9) 0.3326(5) 0.7542(4) 0.069(3) Uiso 1 1 d .
O36 O 0.0326(8) 0.5105(5) 0.6452(4) 0.053(3) Uiso 1 1 d .
O4 O -0.0472(9) 0.4486(5) 0.8837(4) 0.067(3) Uiso 1 1 d .
O26 O 0.3311(8) 0.4131(4) 0.7306(4) 0.050(2) Uiso 1 1 d .
O34 O -0.1807(8) 0.5006(4) 0.6724(4) 0.051(3) Uiso 1 1 d .
O17 O -0.2083(8) 0.2725(5) 0.7935(4) 0.052(3) Uiso 1 1 d .
O9 O 0.3393(9) 0.4667(5) 0.8304(4) 0.063(3) Uiso 1 1 d .
N4A N -0.1076(8) 0.0856(5) 0.7998(3) 0.054(3) Uiso 1 1 d G
C10A C -0.0523(8) 0.0342(5) 0.7875(4) 0.076(5) Uiso 1 1 d G
C11A C -0.0949(12) 0.0054(5) 0.7388(5) 0.111(8) Uiso 1 1 d G
H11A H -0.0579 -0.0290 0.7305 0.133 Uiso 1 1 calc R
C12A C -0.1928(12) 0.0281(6) 0.7024(4) 0.107(7) Uiso 1 1 d G
H12A H -0.2213 0.0088 0.6698 0.128 Uiso 1 1 calc R
C13A C -0.2482(9) 0.0795(6) 0.7147(4) 0.104(7) Uiso 1 1 d G
H13A H -0.3137 0.0946 0.6903 0.125 Uiso 1 1 calc R
C14A C -0.2056(9) 0.1083(4) 0.7634(5) 0.076(5) Uiso 1 1 d G
H14A H -0.2426 0.1427 0.7716 0.092 Uiso 1 1 calc R
N2B N 0.1074(13) 0.1553(7) 0.4253(6) 0.075(4) Uiso 1 1 d .
N4B N 0.2606(11) 0.1453(6) 0.5803(5) 0.061(4) Uiso 1 1 d .
O12 O 0.0651(9) 0.4782(5) 0.5444(4) 0.062(3) Uiso 1 1 d .
N3B N 0.3089(10) 0.1930(6) 0.4940(5) 0.056(3) Uiso 1 1 d .
C10B C 0.3412(14) 0.1885(8) 0.5891(7) 0.060(4) Uiso 1 1 d .
N1A N -0.1939(10) 0.1157(6) 0.9043(5) 0.076(4) Uiso 1 1 d G
C5A C -0.1732(10) 0.1005(7) 0.9585(5) 0.140(10) Uiso 1 1 d G
C4A C -0.2664(15) 0.1016(7) 0.9856(4) 0.109(7) Uiso 1 1 d G
H4A H -0.2525 0.0915 1.0219 0.130 Uiso 1 1 calc R
C3A C -0.3804(12) 0.1178(7) 0.9585(6) 0.139(10) Uiso 1 1 d G
H3A H -0.4427 0.1185 0.9766 0.167 Uiso 1 1 calc R
C2A C -0.4011(9) 0.1330(7) 0.9042(6) 0.122(8) Uiso 1 1 d G
H2A H -0.4774 0.1438 0.8860 0.146 Uiso 1 1 calc R
C1A C -0.3079(12) 0.1319(6) 0.8771(4) 0.103(7) Uiso 1 1 d G
H1A H -0.3218 0.1421 0.8408 0.124 Uiso 1 1 calc R
C8B C 0.2638(15) 0.2298(8) 0.4452(7) 0.073(5) Uiso 1 1 d .
H8BA H 0.2174 0.2626 0.4545 0.088 Uiso 1 1 calc R
H8BB H 0.3308 0.2460 0.4323 0.088 Uiso 1 1 calc R
N2A N 0.0418(17) 0.1075(10) 0.9544(8) 0.124(7) Uiso 1 1 d D
N1B N -0.0017(8) 0.1283(5) 0.5054(5) 0.073(4) Uiso 1 1 d G
C5B C -0.0745(12) 0.1492(6) 0.4581(4) 0.083(6) Uiso 1 1 d G
C4B C -0.1976(11) 0.1421(7) 0.4494(5) 0.122(9) Uiso 1 1 d G
H4B H -0.2463 0.1562 0.4178 0.146 Uiso 1 1 calc R
C3B C -0.2478(8) 0.1141(8) 0.4880(7) 0.151(11) Uiso 1 1 d G
H3B H -0.3301 0.1094 0.4822 0.181 Uiso 1 1 calc R
C2B C -0.1749(12) 0.0932(7) 0.5353(6) 0.122(8) Uiso 1 1 d G
H2B H -0.2085 0.0745 0.5611 0.147 Uiso 1 1 calc R
C1B C -0.0519(12) 0.1003(6) 0.5440(4) 0.096(7) Uiso 1 1 d G
H1B H -0.0031 0.0863 0.5756 0.116 Uiso 1 1 calc R
C14B C 0.2487(14) 0.1074(8) 0.6193(7) 0.065(5) Uiso 1 1 d .
H14B H 0.1959 0.0757 0.6117 0.077 Uiso 1 1 calc R
C9B C 0.3495(13) 0.2280(7) 0.5434(6) 0.058(4) Uiso 1 1 d .
H9BA H 0.2993 0.2626 0.5432 0.070 Uiso 1 1 calc R
H9BB H 0.4312 0.2410 0.5461 0.070 Uiso 1 1 calc R
C12B C 0.3951(16) 0.1610(9) 0.6824(8) 0.078(5) Uiso 1 1 d .
H12B H 0.4397 0.1666 0.7172 0.093 Uiso 1 1 calc R
C9A C 0.0534(17) 0.0175(10) 0.8256(8) 0.094(6) Uiso 1 1 d .
H9AA H 0.0345 -0.0143 0.8481 0.112 Uiso 1 1 calc R
H9AB H 0.1121 0.0028 0.8064 0.112 Uiso 1 1 calc R
N3A N 0.1027(14) 0.0656(8) 0.8587(7) 0.089(5) Uiso 1 1 d D
C15B C 0.1010(19) 0.0943(11) 0.3984(9) 0.113(8) Uiso 1 1 d .
H15D H 0.1782 0.0759 0.4072 0.169 Uiso 1 1 calc R
H15E H 0.0768 0.0988 0.3600 0.169 Uiso 1 1 calc R
H15F H 0.0441 0.0701 0.4112 0.169 Uiso 1 1 calc R
C16B C 0.4077(16) 0.1537(9) 0.4858(8) 0.093(6) Uiso 1 1 d .
H16D H 0.3790 0.1277 0.4559 0.139 Uiso 1 1 calc R
H16E H 0.4362 0.1308 0.5177 0.139 Uiso 1 1 calc R
H16F H 0.4717 0.1775 0.4783 0.139 Uiso 1 1 calc R
C11B C 0.4090(14) 0.1990(8) 0.6416(7) 0.066(5) Uiso 1 1 d .
H11B H 0.4618 0.2308 0.6485 0.079 Uiso 1 1 calc R
C13B C 0.3163(16) 0.1156(9) 0.6716(8) 0.085(6) Uiso 1 1 d .
H13B H 0.3071 0.0898 0.6990 0.102 Uiso 1 1 calc R
C16A C 0.176(2) 0.1011(11) 0.8300(9) 0.123(8) Uiso 1 1 d .
H16A H 0.2455 0.0790 0.8269 0.184 Uiso 1 1 calc R
H16B H 0.1995 0.1370 0.8496 0.184 Uiso 1 1 calc R
H16C H 0.1303 0.1106 0.7947 0.184 Uiso 1 1 calc R
C6B C -0.0109(16) 0.1811(9) 0.4199(8) 0.086(6) Uiso 1 1 d .
H6B1 H -0.0557 0.1768 0.3831 0.103 Uiso 1 1 calc R
H6B2 H -0.0043 0.2230 0.4286 0.103 Uiso 1 1 calc R
C7B C 0.1897(16) 0.1947(9) 0.4027(7) 0.081(6) Uiso 1 1 d .
H7BA H 0.2403 0.1707 0.3851 0.097 Uiso 1 1 calc R
H7BB H 0.1432 0.2208 0.3759 0.097 Uiso 1 1 calc R
O22 O -0.2131(8) 0.3905(4) 0.8046(4) 0.048(2) Uiso 1 1 d .
C6A C -0.058(2) 0.0861(12) 0.9798(10) 0.136(10) Uiso 1 1 d .
H6A1 H -0.0541 0.0432 0.9810 0.163 Uiso 1 1 calc R
H6A2 H -0.0409 0.0998 1.0168 0.163 Uiso 1 1 calc R
C15A C 0.080(2) 0.1643(14) 0.9752(12) 0.160(12) Uiso 1 1 d .
H15A H 0.0122 0.1895 0.9735 0.241 Uiso 1 1 calc R
H15B H 0.1321 0.1812 0.9541 0.241 Uiso 1 1 calc R
H15C H 0.1227 0.1605 1.0120 0.241 Uiso 1 1 calc R
C8A C 0.183(2) 0.0487(13) 0.9067(8) 0.161(12) Uiso 1 1 d D
H8A1 H 0.2609 0.0654 0.9072 0.193 Uiso 1 1 calc R
H8A2 H 0.1902 0.0059 0.9079 0.193 Uiso 1 1 calc R
C7A C 0.140(2) 0.0697(12) 0.9551(10) 0.149(11) Uiso 1 1 d D
H7A1 H 0.1243 0.0342 0.9740 0.179 Uiso 1 1 calc R
H7A2 H 0.2078 0.0889 0.9781 0.179 Uiso 1 1 calc R

loop_
_atom_site_aniso_label
_atom_site_aniso_U_11
_atom_site_aniso_U_22
_atom_site_aniso_U_33
_atom_site_aniso_U_23
_atom_site_aniso_U_13
_atom_site_aniso_U_12
W3 0.0370(3) 0.0487(4) 0.0421(3) 0.0069(3) 0.0015(3) 0.0015(3)
W2 0.0456(3) 0.0441(4) 0.0439(3) -0.0027(3) 0.0127(3) -0.0027(3)
W1 0.0532(4) 0.0457(4) 0.0376(3) 0.0062(3) 0.0142(3) -0.0015(3)
W9 0.0406(3) 0.0512(4) 0.0402(3) 0.0022(3) -0.0044(3) -0.0061(3)
W8 0.0350(3) 0.0564(4) 0.0446(3) 0.0036(3) 0.0088(3) -0.0057(3)
W10 0.0507(4) 0.0413(4) 0.0464(4) 0.0036(3) 0.0020(3) 0.0008(3)
W12 0.0468(3) 0.0582(4) 0.0356(3) 0.0113(3) 0.0060(3) -0.0001(3)
W5 0.0356(3) 0.0659(5) 0.0438(3) 0.0019(3) 0.0117(3) 0.0005(3)
W11 0.0386(3) 0.0597(4) 0.0406(3) 0.0023(3) -0.0026(3) 0.0064(3)
W4 0.0553(4) 0.0494(4) 0.0347(3) -0.0007(3) 0.0110(3) 0.0045(3)
W6 0.0351(3) 0.0604(4) 0.0445(4) -0.0039(3) 0.0019(3) -0.0088(3)
W7 0.0456(3) 0.0639(5) 0.0334(3) -0.0056(3) 0.0116(3) -0.0048(3)
Ge1 0.0292(7) 0.0388(9) 0.0276(7) 0.0021(6) 0.0031(6) -0.0022(6)
Cu1B 0.0555(11) 0.0800(16) 0.0436(11) -0.0010(11) 0.0074(9) -0.0127(10)
Cu1A 0.0878(14) 0.0529(14) 0.0432(11) 0.0028(10) 0.0115(10) 0.0161(11)

loop_
_atom_type_symbol
_atom_type_description
_atom_type_scat_dispersion_real
_atom_type_scat_dispersion_imag
_atom_type_scat_source
C C 0.0181 0.0091 'International Tables Vol C Tables 4.2.6.8 and 6.1.1.4'
H H 0 0 'International Tables Vol C Tables 4.2.6.8 and 6.1.1.4'
Cu Cu -1.9646 0.5888 'International Tables Vol C Tables 4.2.6.8 and 6.1.1.4'
Ge Ge -1.0885 0.8855 'International Tables Vol C Tables 4.2.6.8 and 6.1.1.4'
N N 0.0311 0.018 'International Tables Vol C Tables 4.2.6.8 and 6.1.1.4'
O O 0.0492 0.0322 'International Tables Vol C Tables 4.2.6.8 and 6.1.1.4'
W W -5.4734 5.5774 'International Tables Vol C Tables 4.2.6.8 and 6.1.1.4'

loop_
_exptl_crystal_face_index_h
_exptl_crystal_face_index_k
_exptl_crystal_face_index_l
_exptl_crystal_face_perp_dist
_exptl_oxdiff_crystal_face_indexfrac_h
_exptl_oxdiff_crystal_face_indexfrac_k
_exptl_oxdiff_crystal_face_indexfrac_l
_exptl_oxdiff_crystal_face_x
_exptl_oxdiff_crystal_face_y
_exptl_oxdiff_crystal_face_z
-16 -5 6 0.1431 -15.9952 -4.5237 6.2975 -0.0339 0.0624 0.9975
0 20 -27 0.0803 -0.0423 20.3546 -26.8819 0.4773 -0.8786 0.0112
16 4 -6 0.1198 16.0155 4.0082 -5.6171 0.0217 -0.0400 -0.9990
0 -20 27 0.0492 0.2493 -20.3102 26.8190 -0.4772 0.8784 -0.0241
-16 2 10 0.1511 -16.1231 1.5563 9.6637 -0.1918 -0.0799 0.9782
-1 -22 -24 0.0469 -1.1037 -22.1386 -24.4545 0.9051 0.3751 0.2004
16 -1 -9 0.1086 16.1455 -1.0853 -9.1429 0.1725 0.0719 -0.9824
0 22 25 0.0396 -0.2979 22.1757 25.1837 -0.9177 -0.3803 -0.1147

loop_
_geom_angle_atom_site_label_1
_geom_angle_atom_site_label_2
_geom_angle_atom_site_label_3
_geom_angle
O3 W3 O14 102.8(5)
O3 W3 O21 101.0(5)
O14 W3 O21 156.2(4)
O3 W3 O20 101.9(4)
O14 W3 O20 87.8(4)
O21 W3 O20 89.2(4)
O3 W3 O15 101.4(5)
O14 W3 O15 84.6(4)
O21 W3 O15 88.9(4)
O20 W3 O15 156.5(4)
O3 W3 O39 170.7(4)
O14 W3 O39 84.9(4)
O21 W3 O39 71.7(4)
O20 W3 O39 72.8(3)
O15 W3 O39 84.3(4)
O2 W2 O14 102.5(4)
O2 W2 O19 99.3(4)
O14 W2 O19 90.0(4)
O2 W2 O13 104.0(4)
O14 W2 O13 84.3(4)
O19 W2 O13 156.7(4)
O2 W2 O18 100.7(4)
O14 W2 O18 156.7(4)
O19 W2 O18 88.9(4)
O13 W2 O18 87.6(4)
O2 W2 O38 168.8(4)
O14 W2 O38 85.3(4)
O19 W2 O38 72.5(4)
O13 W2 O38 84.6(4)
O18 W2 O38 72.1(4)
O1 W1 O15 102.5(4)
O1 W1 O13 102.0(4)
O15 W1 O13 85.7(4)
O1 W1 O16 99.2(4)
O15 W1 O16 88.9(4)
O13 W1 O16 158.8(4)
O1 W1 O17 99.1(4)
O15 W1 O17 158.4(4)
O13 W1 O17 89.4(4)
O16 W1 O17 88.1(4)
O1 W1 O37 169.1(4)
O15 W1 O37 86.0(4)
O13 W1 O37 85.3(4)
O16 W1 O37 73.8(4)
O17 W1 O37 72.6(4)
O9 W9 O33 102.8(5)
O9 W9 O27 102.4(4)
O33 W9 O27 85.9(4)
O9 W9 O26 100.6(4)
O33 W9 O26 90.6(4)
O27 W9 O26 156.9(4)
O9 W9 O21 100.3(5)
O33 W9 O21 156.8(4)
O27 W9 O21 87.8(4)
O26 W9 O21 86.5(4)
O9 W9 O39 168.7(4)
O33 W9 O39 86.1(4)
O27 W9 O39 85.0(3)
O26 W9 O39 72.0(4)
O21 W9 O39 71.1(4)
O8 W8 O32 101.7(5)
O8 W8 O25 101.9(4)
O32 W8 O25 85.3(4)
O8 W8 O20 101.9(4)
O32 W8 O20 156.4(4)
O25 W8 O20 88.7(4)
O8 W8 O26 101.2(5)
O32 W8 O26 88.0(4)
O25 W8 O26 156.8(4)
O20 W8 O26 88.6(4)
O8 W8 O39 170.6(4)
O32 W8 O39 84.2(3)
O25 W8 O39 85.7(3)
O20 W8 O39 72.5(3)
O26 W8 O39 71.5(3)
O10 W10 O28 103.5(5)
O10 W10 O34 99.4(5)
O28 W10 O34 90.1(4)
O10 W10 O33 103.3(4)
O28 W10 O33 84.9(4)
O34 W10 O33 157.3(4)
O10 W10 O36 99.1(5)
O28 W10 O36 157.3(4)
O34 W10 O36 88.9(4)
O33 W10 O36 87.4(4)
O10 W10 O40 168.2(4)
O28 W10 O40 85.3(4)
O34 W10 O40 72.5(4)
O33 W10 O40 85.1(4)
O36 W10 O40 72.7(4)
O12 W12 O32 99.6(4)
O12 W12 O36 99.7(5)
O32 W12 O36 89.6(4)
O12 W12 O35 103.4(4)
O32 W12 O35 156.9(4)
O36 W12 O35 88.6(4)
O12 W12 O31 101.8(5)
O32 W12 O31 84.7(4)
O36 W12 O31 158.3(4)
O35 W12 O31 88.5(4)
O12 W12 O40 171.6(4)
O32 W12 O40 85.0(3)
O36 W12 O40 73.2(4)
O35 W12 O40 72.4(3)
O31 W12 O40 85.4(4)
O5 W5 O17 99.1(5)
O5 W5 O29 103.6(5)
O17 W5 O29 157.2(4)
O5 W5 O23 104.2(5)
O17 W5 O23 88.1(4)
O29 W5 O23 85.1(4)
O5 W5 O22 98.3(5)
O17 W5 O22 88.0(4)
O29 W5 O22 90.0(4)
O23 W5 O22 157.5(4)
O5 W5 O37 166.8(4)
O17 W5 O37 72.0(4)
O29 W5 O37 85.8(3)
O23 W5 O37 85.5(3)
O22 W5 O37 72.2(3)
O11 W11 O29 103.8(5)
O11 W11 O30 103.4(5)
O29 W11 O30 85.8(4)
O11 W11 O35 98.6(5)
O29 W11 O35 157.6(4)
O30 W11 O35 89.8(4)
O11 W11 O34 99.2(5)
O29 W11 O34 88.3(4)
O30 W11 O34 157.4(4)
O35 W11 O34 87.4(4)
O11 W11 O40 167.9(4)
O29 W11 O40 85.0(3)
O30 W11 O40 85.2(4)
O35 W11 O40 72.7(3)
O34 W11 O40 72.5(4)
O4 W4 O27 102.9(4)
O4 W4 O28 103.0(5)
O27 W4 O28 86.0(4)
O4 W4 O22 99.9(4)
O27 W4 O22 157.2(4)
O28 W4 O22 88.2(4)
O4 W4 O16 100.3(5)
O27 W4 O16 89.3(4)
O28 W4 O16 156.7(4)
O22 W4 O16 87.4(4)
O4 W4 O37 168.3(4)
O27 W4 O37 85.5(3)
O28 W4 O37 85.4(4)
O22 W4 O37 72.0(3)
O16 W4 O37 71.5(3)
O6 W6 O23 103.1(4)
O6 W6 O18 100.7(5)
O23 W6 O18 89.8(4)
O6 W6 O30 102.4(4)
O23 W6 O30 86.0(4)
O18 W6 O30 156.9(4)
O6 W6 O24 99.1(4)
O23 W6 O24 157.8(4)
O18 W6 O24 88.1(4)
O30 W6 O24 87.3(4)
O6 W6 O38 168.2(4)
O23 W6 O38 86.9(3)
O18 W6 O38 72.8(4)
O30 W6 O38 84.2(4)
O24 W6 O38 71.3(3)
O7 W7 O31 103.7(5)
O7 W7 O25 101.1(4)
O31 W7 O25 86.0(4)
O7 W7 O24 101.5(4)
O31 W7 O24 90.7(4)
O25 W7 O24 157.4(4)
O7 W7 O19 97.6(4)
O31 W7 O19 158.4(4)
O25 W7 O19 86.9(4)
O24 W7 O19 88.1(4)
O7 W7 O38 168.4(4)
O31 W7 O38 86.6(4)
O25 W7 O38 84.8(3)
O24 W7 O38 72.7(3)
O19 W7 O38 72.5(4)
O40 Ge1 O39 109.9(4)
O40 Ge1 O38 108.7(4)
O39 Ge1 O38 109.5(4)
O40 Ge1 O37 109.7(4)
O39 Ge1 O37 109.0(4)
O38 Ge1 O37 110.0(4)
N1B Cu1B N4B 109.0(5)
N1B Cu1B N3B 163.0(5)
N4B Cu1B N3B 82.1(5)
N1B Cu1B N2B 84.4(5)
N4B Cu1B N2B 166.0(6)
N3B Cu1B N2B 85.7(6)
N4A Cu1A N3A 82.0(6)
N4A Cu1A N2A 162.7(7)
N3A Cu1A N2A 87.8(7)
N4A Cu1A N1A 100.7(5)
N3A Cu1A N1A 153.1(6)
N2A Cu1A N1A 82.3(7)
N4A Cu1A O1 99.0(4)
N3A Cu1A O1 113.6(6)
N2A Cu1A O1 97.9(7)
N1A Cu1A O1 92.6(4)
W2 O19 W7 121.2(5)
W7 O31 W12 151.5(5)
W11 O29 W5 152.6(6)
W1 O15 W3 152.1(5)
Ge1 O38 W7 123.8(5)
Ge1 O38 W2 122.1(4)
W7 O38 W2 93.8(3)
Ge1 O38 W6 122.3(4)
W7 O38 W6 93.8(3)
W2 O38 W6 92.8(3)
W4 O27 W9 151.3(5)
Ge1 O40 W11 123.4(4)
Ge1 O40 W12 123.1(4)
W11 O40 W12 93.2(3)
Ge1 O40 W10 123.2(4)
W11 O40 W10 92.8(3)
W12 O40 W10 92.4(3)
W7 O24 W6 122.2(5)
W1 O16 W4 120.7(5)
W1 O13 W2 152.8(5)
Ge1 O39 W9 122.9(5)
Ge1 O39 W3 123.2(5)
W9 O39 W3 94.1(3)
Ge1 O39 W8 122.4(4)
W9 O39 W8 93.6(3)
W3 O39 W8 92.5(3)
W3 O21 W9 123.1(5)
W6 O23 W5 151.5(6)
W1 O1 Cu1A 143.9(6)
W10 O28 W4 152.7(5)
W6 O18 W2 122.3(5)
W11 O35 W12 121.6(5)
W9 O33 W10 152.1(5)
Ge1 O37 W1 122.9(5)
Ge1 O37 W5 122.6(4)
W1 O37 W5 94.3(3)
Ge1 O37 W4 121.9(5)
W1 O37 W4 93.9(3)
W5 O37 W4 93.4(3)
W11 O30 W6 151.7(5)
W2 O14 W3 153.9(5)
W12 O32 W8 153.4(6)
W3 O20 W8 122.1(5)
W7 O25 W8 151.6(5)
W12 O36 W10 121.7(5)
W9 O26 W8 122.9(5)
W10 O34 W11 122.2(5)
W5 O17 W1 121.1(5)
C10A N4A C14A 120.0
C10A N4A Cu1A 109.8(6)
C14A N4A Cu1A 129.7(6)
N4A C10A C11A 120.0
N4A C10A C9A 115.4(12)
C11A C10A C9A 124.4(12)
C12A C11A C10A 120.0
C13A C12A C11A 120.0
C12A C13A C14A 120.0
C13A C14A N4A 120.0
C6B N2B C7B 112.3(15)
C6B N2B C15B 111.2(15)
C7B N2B C15B 109.7(15)
C6B N2B Cu1B 102.4(11)
C7B N2B Cu1B 109.0(11)
C15B N2B Cu1B 112.1(12)
C10B N4B C14B 121.4(15)
C10B N4B Cu1B 110.1(11)
C14B N4B Cu1B 128.5(12)
C9B N3B C16B 109.2(13)
C9B N3B C8B 113.6(13)
C16B N3B C8B 110.7(13)
C9B N3B Cu1B 104.9(9)
C16B N3B Cu1B 114.4(11)
C8B N3B Cu1B 104.1(9)
N4B C10B C11B 120.4(16)
N4B C10B C9B 117.8(14)
C11B C10B C9B 121.6(15)
C5A N1A C1A 120.0
C5A N1A Cu1A 112.2(8)
C1A N1A Cu1A 127.8(8)
C6A C5A N1A 113.6(16)
C6A C5A C4A 126.4(16)
N1A C5A C4A 120.0
C3A C4A C5A 120.0
C4A C3A C2A 120.0
C3A C2A C1A 120.0
C2A C1A N1A 120.0
C7B C8B N3B 110.9(15)
C7A N2A C15A 111(2)
C7A N2A C6A 119(2)
C15A N2A C6A 109(2)
C7A N2A Cu1A 102.4(17)
C15A N2A Cu1A 112.9(18)
C6A N2A Cu1A 101.9(15)
C5B N1B C1B 120.0
C5B N1B Cu1B 108.7(8)
C1B N1B Cu1B 131.2(8)
N1B C5B C4B 120.0
N1B C5B C6B 115.6(11)
C4B C5B C6B 124.4(11)
C5B C4B C3B 120.0
C4B C3B C2B 120.0
C1B C2B C3B 120.0
C2B C1B N1B 120.0
N4B C14B C13B 119.6(17)
N3B C9B C10B 106.4(13)
C13B C12B C11B 119.8(19)
N3A C9A C10A 111.9(17)
C8A N3A C9A 114(2)
C8A N3A C16A 104.1(18)
C9A N3A C16A 108.9(17)
C8A N3A Cu1A 112.1(14)
C9A N3A Cu1A 104.4(12)
C16A N3A Cu1A 113.6(14)
C12B C11B C10B 118.4(17)
C12B C13B C14B 120(2)
N2B C6B C5B 108.5(15)
C8B C7B N2B 110.7(15)
W4 O22 W5 122.5(5)
C5A C6A N2A 121(2)
N3A C8A C7A 111(2)
N2A C7A C8A 126(2)

loop_
_geom_bond_atom_site_label_1
_geom_bond_atom_site_label_2
_geom_bond_distance
W3 O3 1.688(10)
W3 O14 1.908(9)
W3 O21 1.910(10)
W3 O20 1.911(9)
W3 O15 1.932(9)
W3 O39 2.317(9)
W2 O2 1.677(11)
W2 O14 1.905(9)
W2 O19 1.909(9)
W2 O13 1.915(9)
W2 O18 1.950(9)
W2 O38 2.320(9)
W1 O1 1.724(10)
W1 O15 1.886(9)
W1 O13 1.902(10)
W1 O16 1.914(10)
W1 O17 1.947(9)
W1 O37 2.270(9)
W9 O9 1.709(11)
W9 O33 1.905(9)
W9 O27 1.914(9)
W9 O26 1.915(9)
W9 O21 1.945(10)
W9 O39 2.316(9)
W8 O8 1.701(10)
W8 O32 1.911(9)
W8 O25 1.918(9)
W8 O20 1.919(9)
W8 O26 1.933(10)
W8 O39 2.323(8)
W10 O10 1.700(11)
W10 O28 1.905(9)
W10 O34 1.913(9)
W10 O33 1.922(9)
W10 O36 1.928(10)
W10 O40 2.330(9)
W12 O12 1.694(11)
W12 O32 1.910(9)
W12 O36 1.915(10)
W12 O35 1.934(9)
W12 O31 1.948(10)
W12 O40 2.318(9)
W5 O5 1.688(11)
W5 O17 1.918(10)
W5 O29 1.922(10)
W5 O23 1.937(10)
W5 O22 1.937(9)
W5 O37 2.320(8)
W11 O11 1.706(10)
W11 O29 1.896(10)
W11 O30 1.906(10)
W11 O35 1.922(9)
W11 O34 1.931(10)
W11 O40 2.315(8)
W4 O4 1.703(11)
W4 O27 1.906(8)
W4 O28 1.911(10)
W4 O22 1.926(9)
W4 O16 1.959(10)
W4 O37 2.336(9)
W6 O6 1.713(10)
W6 O23 1.893(9)
W6 O18 1.893(10)
W6 O30 1.923(10)
W6 O24 1.937(9)
W6 O38 2.329(8)
W7 O7 1.714(10)
W7 O31 1.880(10)
W7 O25 1.914(9)
W7 O24 1.915(9)
W7 O19 1.953(10)
W7 O38 2.287(9)
Ge1 O40 1.690(9)
Ge1 O39 1.705(8)
Ge1 O38 1.711(9)
Ge1 O37 1.714(9)
Cu1B N1B 1.975(9)
Cu1B N4B 1.977(13)
Cu1B N3B 1.985(12)
Cu1B N2B 2.011(15)
Cu1A N4A 1.938(8)
Cu1A N3A 2.012(16)
Cu1A N2A 2.07(2)
Cu1A N1A 2.086(10)
Cu1A O1 2.195(11)
N4A C10A 1.3900
N4A C14A 1.3900
C10A C11A 1.3900
C10A C9A 1.43(2)
C11A C12A 1.3900
C12A C13A 1.3900
C13A C14A 1.3900
N2B C6B 1.46(2)
N2B C7B 1.50(2)
N2B C15B 1.53(2)
N4B C10B 1.330(19)
N4B C14B 1.338(19)
N3B C9B 1.470(18)
N3B C16B 1.49(2)
N3B C8B 1.490(19)
C10B C11B 1.41(2)
C10B C9B 1.48(2)
N1A C5A 1.3900
N1A C1A 1.3900
C5A C6A 1.35(2)
C5A C4A 1.3900
C4A C3A 1.3900
C3A C2A 1.3900
C2A C1A 1.3900
C8B C7B 1.46(2)
N2A C7A 1.408(10)
N2A C15A 1.42(3)
N2A C6A 1.51(3)
N1B C5B 1.3900
N1B C1B 1.3900
C5B C4B 1.3900
C5B C6B 1.52(2)
C4B C3B 1.3900
C3B C2B 1.3900
C2B C1B 1.3900
C14B C13B 1.40(2)
C12B C13B 1.35(2)
C12B C11B 1.38(2)
C9A N3A 1.42(2)
N3A C8A 1.413(10)
N3A C16A 1.46(2)
C8A C7A 1.494(10)
